data_4123979
loop_
_publ_author_name
'Bernstein, E.R.'
'Keiderling, T.A.'
'Lippard, S.J.'
'Mayerle, J.J.'

_publ_section_title
;
 Structure of uranium borohydride by single-crystal X-Ray diffraction
;
_journal_name_full 'Journal of the American Chemical Society'
_journal_page_first 2552
_journal_page_last 2553
_journal_volume 94
_journal_year 1972
_chemical_formula_sum 'B4 H16 U'
_chemical_name_systematic 'U (B H4)4'
_space_group_IT_number 92
_symmetry_space_group_name_Hall 'P 4abw 2nw'
_symmetry_space_group_name_H-M 'P 41 21 2'
_cell_angle_alpha 90
_cell_angle_beta 90
_cell_angle_gamma 90
_cell_formula_units_Z 4
_cell_length_a 7.49
_cell_length_b 7.49
_cell_length_c 13.24
_cell_volume 742.765
_citation_journal_id_ASTM JACSAT
_cod_data_source_file Bernstein_JACSAT_1972_1358.cif
_cod_data_source_block H16B4U1
_cod_original_cell_volume 742.7653
_cod_original_formula_sum 'H16 B4 U1'
_cod_database_code 4123979

loop_
_symmetry_equiv_pos_as_xyz
x,y,z
-y+1/2,x+1/2,z+1/4
-x,-y,z+1/2
y+1/2,-x+1/2,z+3/4
x+1/2,-y+1/2,-z+3/4
y,x,-z
-x+1/2,y+1/2,-z+1/4
-y,-x,-z+1/2

loop_
_atom_site_label
_atom_site_type_symbol
_atom_site_fract_x
_atom_site_fract_y
_atom_site_fract_z
_atom_site_occupancy
_atom_site_U_iso_or_equiv
B1 B+3 -0.211 -0.349 -0.126 1 0.0
B2 B+3 0.212 -0.078 -0.106 1 0.0
U1 U+4 -0.06953 -0.06953 0 1 0.0
